data_1526098
loop_
_publ_author_name
'Murashova, E.V.'
'Chudinova, N.N.'

_publ_section_title
;
 Condensed cesium indium phosphates
;
_journal_name_full 'Neorganicheskie Materialy'
_journal_page_first 1521
_journal_page_last 1524
_journal_volume 37
_journal_year 2001
_chemical_formula_sum 'Cs3 In3 O36 P12'
_chemical_name_systematic 'Cs3 (In3 P12 O36)'
_space_group_IT_number 205
_symmetry_space_group_name_Hall '-P 2ac 2ab 3'
_symmetry_space_group_name_H-M 'P a -3'
_cell_angle_alpha 90
_cell_angle_beta 90
_cell_angle_gamma 90
_cell_formula_units_Z 4
_cell_length_a 14.885
_cell_length_b 14.885
_cell_length_c 14.885
_cell_volume 3297.969
_citation_journal_id_ASTM NMATEI
_cod_data_source_file Murashova_NMATEI_2001_1832.cif
_cod_data_source_block Cs3In3O36P12
_cod_database_code 1526098

loop_
_symmetry_equiv_pos_as_xyz
x,y,z
-x+1/2,-y,z+1/2
x+1/2,-y+1/2,-z
-x,y+1/2,-z+1/2
z,x,y
-z+1/2,-x,y+1/2
z+1/2,-x+1/2,-y
-z,x+1/2,-y+1/2
y,z,x
y+1/2,-z+1/2,-x
-y,z+1/2,-x+1/2
-y+1/2,-z,x+1/2
-x,-y,-z
x-1/2,y,-z-1/2
-x-1/2,y-1/2,z
x,-y-1/2,z-1/2
-z,-x,-y
z-1/2,x,-y-1/2
-z-1/2,x-1/2,y
z,-x-1/2,y-1/2
-y,-z,-x
-y-1/2,z-1/2,x
y,-z-1/2,x-1/2
y-1/2,z,-x-1/2

loop_
_atom_site_label
_atom_site_type_symbol
_atom_site_fract_x
_atom_site_fract_y
_atom_site_fract_z
_atom_site_occupancy
_atom_site_U_iso_or_equiv
O5 O-2 -0.0215 0.4849 0.3616 1 0.0
O6 O-2 0.8979 0.4202 0.228 1 0.0
O3 O-2 0.0114 0.1546 0.3024 1 0.0
In1 In+3 0.81371 0.31371 0.18629 1 0.0
Cs2 Cs+1 0 0.5 0 1 0.0
Cs1 Cs+1 0.15912 0.15912 0.15912 1 0.0
O4 O-2 0.861 0.2396 0.2963 1 0.0
O1 O-2 0.0053 0.3234 0.32 1 0.0
In2 In+3 0 0 0 1 0.0
P2 P+5 -0.01989 0.42069 0.28489 1 0.0
P1 P+5 -0.04544 0.22795 0.33197 1 0.0
O2 O-2 -0.0562 0.2204 0.4394 1 0.0
